data_7106547
loop_
_publ_author_name
'Norman Lu'
'Wei-Hsuan Chang'
'Wen-Han Tu'
'Chieh-Keng Li'

_publ_section_title
;
 A salt made of 4-N,N-dimethylaminopyridine (DMAP) and saccharin as an
 efficient recyclable acylation catalyst: a new bridge between
 heterogeneous and homogeneous catalysis
;
_journal_name_full Chem.Commun.
_journal_page_first 7227
_journal_paper_doi 10.1039/c1cc11556a
_journal_volume 47
_journal_year 2011
_chemical_formula_moiety 'C14 H15 N3 O3 S1'
_chemical_formula_sum 'C14 H15 N3 O3 S'
_chemical_formula_weight 305.35
_chemical_name_systematic
;
?
;
_space_group_IT_number 14
_symmetry_cell_setting monoclinic
_symmetry_space_group_name_Hall '-P 2ybc'
_symmetry_space_group_name_H-M 'P 1 21/c 1'
_atom_sites_solution_hydrogens geom
_atom_sites_solution_primary direct
_atom_sites_solution_secondary difmap
_audit_creation_method SHELXL-97
_cell_angle_alpha 90.00
_cell_angle_beta 92.103(2)
_cell_angle_gamma 90.00
_cell_formula_units_Z 4
_cell_length_a 7.1258(2)
_cell_length_b 14.8941(5)
_cell_length_c 13.4114(5)
_cell_measurement_reflns_used 7514
_cell_measurement_temperature 200(2)
_cell_measurement_theta_max 25.028
_cell_measurement_theta_min 2.037
_cell_volume 1422.43(8)
_computing_cell_refinement 'HKL Scalepack (Otwinowski & Minor 1997)'
_computing_data_collection 'Collect (Nonius BV, 1997-2000)'
_computing_data_reduction 'HKL Denzo and Scalepack'
_computing_molecular_graphics 'Ortep-3 for Windows (Farrugia, 1997)'
_computing_publication_material 'WinGX publication routines (Farrugia, 1999)'
_computing_structure_refinement 'SHELXL-97 (Sheldrick, 1997)'
_computing_structure_solution 'SHELXS-86 (Sheldrick, 1986)'
_diffrn_ambient_temperature 200(2)
_diffrn_detector_area_resol_mean 9
_diffrn_measured_fraction_theta_full 0.966
_diffrn_measured_fraction_theta_max 0.966
_diffrn_measurement_device_type KappaCCD
_diffrn_measurement_method 'CCD rotation images, thick slices'
_diffrn_radiation_monochromator graphite
_diffrn_radiation_source 'fine-focus sealed tube'
_diffrn_radiation_type MoK\a
_diffrn_radiation_wavelength 0.71073
_diffrn_reflns_av_R_equivalents 0.0849
_diffrn_reflns_av_sigmaI/netI 0.0611
_diffrn_reflns_limit_h_max 8
_diffrn_reflns_limit_h_min -7
_diffrn_reflns_limit_k_max 17
_diffrn_reflns_limit_k_min -16
_diffrn_reflns_limit_l_max 15
_diffrn_reflns_limit_l_min -15
_diffrn_reflns_number 6053
_diffrn_reflns_theta_full 24.99
_diffrn_reflns_theta_max 24.99
_diffrn_reflns_theta_min 2.04
_exptl_absorpt_coefficient_mu 0.241
_exptl_absorpt_correction_T_max 1.3676
_exptl_absorpt_correction_T_min 0.7582
_exptl_absorpt_correction_type multi-scan
_exptl_absorpt_process_details
;
?
;
_exptl_crystal_colour colorless
_exptl_crystal_density_diffrn 1.426
_exptl_crystal_density_method 'not measured'
_exptl_crystal_description prism
_exptl_crystal_F_000 640
_exptl_crystal_size_max 0.72
_exptl_crystal_size_mid 0.34
_exptl_crystal_size_min 0.13
_refine_diff_density_max 0.725
_refine_diff_density_min -0.666
_refine_diff_density_rms 0.139
_refine_ls_extinction_method none
_refine_ls_goodness_of_fit_ref 1.181
_refine_ls_hydrogen_treatment fixed
_refine_ls_matrix_type full
_refine_ls_number_parameters 190
_refine_ls_number_reflns 2423
_refine_ls_number_restraints 0
_refine_ls_restrained_S_all 1.181
_refine_ls_R_factor_all 0.1000
_refine_ls_R_factor_gt 0.0924
_refine_ls_shift/su_max 0.000
_refine_ls_shift/su_mean 0.000
_refine_ls_structure_factor_coef Fsqd
_refine_ls_weighting_details 'calc w=1/[\s^2^(Fo^2^)+(0.1028P)^2^+6.7385P] where P=(Fo^2^+2Fc^2^)/3'
_refine_ls_weighting_scheme calc
_refine_ls_wR_factor_gt 0.2651
_refine_ls_wR_factor_ref 0.2724
_reflns_number_gt 2131
_reflns_number_total 2423
_reflns_threshold_expression >2sigma(I)
_cod_data_source_file c1cc11556a.txt
_cod_data_source_block 10820
_cod_original_sg_symbol_H-M 'P 21/c'
_cod_database_code 7106547

loop_
_symmetry_equiv_pos_as_xyz
'x, y, z'
'-x, y+1/2, -z+1/2'
'-x, -y, -z'
'x, -y-1/2, z-1/2'

loop_
_atom_site_label
_atom_site_type_symbol
_atom_site_fract_x
_atom_site_fract_y
_atom_site_fract_z
_atom_site_U_iso_or_equiv
_atom_site_adp_type
_atom_site_occupancy
_atom_site_symmetry_multiplicity
_atom_site_calc_flag
_atom_site_refinement_flags
_atom_site_disorder_assembly
_atom_site_disorder_group
S1 S 0.3249(2) 0.38252(9) 0.27538(10) 0.0338(5) Uani 1 1 d . . .
O1 O 0.4970(8) 0.4080(3) 0.3274(3) 0.0546(13) Uani 1 1 d . . .
O2 O 0.1569(7) 0.3928(3) 0.3314(3) 0.0508(13) Uani 1 1 d . . .
O3 O 0.2811(7) 0.3899(3) 0.0034(3) 0.0434(11) Uani 1 1 d . . .
N1 N 0.3030(7) 0.4318(3) 0.1679(3) 0.0347(11) Uani 1 1 d . . .
N2 N 0.7795(7) 0.4360(4) 0.0366(4) 0.0412(12) Uani 1 1 d . . .
H2' H 0.7527 0.4996 0.0204 0.049 Uiso 1 1 d R . .
N3 N 0.8439(7) 0.1662(3) 0.0921(4) 0.0347(11) Uani 1 1 d . . .
C1 C 0.3013(8) 0.3708(4) 0.0944(4) 0.0313(12) Uani 1 1 d . . .
C2 C 0.3264(7) 0.2757(4) 0.1283(4) 0.0278(11) Uani 1 1 d . . .
C3 C 0.3433(7) 0.2713(4) 0.2308(4) 0.0275(11) Uani 1 1 d . . .
C4 C 0.3730(8) 0.1921(4) 0.2823(4) 0.0332(13) Uani 1 1 d . . .
H4 H 0.3835 0.1905 0.3531 0.040 Uiso 1 1 calc R . .
C5 C 0.3866(9) 0.1149(4) 0.2252(5) 0.0387(14) Uani 1 1 d . . .
H5 H 0.4098 0.0589 0.2574 0.046 Uiso 1 1 calc R . .
C6 C 0.3668(9) 0.1179(4) 0.1217(5) 0.0373(14) Uani 1 1 d . . .
H6 H 0.3752 0.0639 0.0845 0.045 Uiso 1 1 calc R . .
C7 C 0.3351(8) 0.1985(4) 0.0718(4) 0.0351(13) Uani 1 1 d . . .
H7 H 0.3199 0.2004 0.0012 0.042 Uiso 1 1 calc R . .
C8 C 0.8192(9) 0.4070(4) 0.1296(5) 0.0418(14) Uani 1 1 d . . .
H8 H 0.8323 0.4496 0.1821 0.050 Uiso 1 1 calc R . .
C9 C 0.8411(8) 0.3183(4) 0.1508(4) 0.0364(13) Uani 1 1 d . . .
H9 H 0.8685 0.2999 0.2176 0.044 Uiso 1 1 calc R . .
C10 C 0.8237(7) 0.2532(4) 0.0745(4) 0.0306(12) Uani 1 1 d . . .
C11 C 0.7829(10) 0.2872(4) -0.0227(4) 0.0414(15) Uani 1 1 d . . .
H11 H 0.7709 0.2468 -0.0774 0.050 Uiso 1 1 calc R . .
C12 C 0.7609(10) 0.3757(4) -0.0384(5) 0.0464(16) Uani 1 1 d . . .
H12 H 0.7315 0.3965 -0.1041 0.056 Uiso 1 1 calc R . .
C13 C 0.8804(10) 0.1340(5) 0.1949(5) 0.0468(16) Uani 1 1 d . . .
H13A H 0.8907 0.0684 0.1948 0.070 Uiso 1 1 calc R . .
H13B H 0.7768 0.1521 0.2366 0.070 Uiso 1 1 calc R . .
H13C H 0.9980 0.1601 0.2217 0.070 Uiso 1 1 calc R . .
C14 C 0.8262(11) 0.0996(4) 0.0127(5) 0.0468(16) Uani 1 1 d . . .
H14A H 0.8455 0.0395 0.0409 0.070 Uiso 1 1 calc R . .
H14B H 0.9208 0.1113 -0.0369 0.070 Uiso 1 1 calc R . .
H14C H 0.7005 0.1034 -0.0192 0.070 Uiso 1 1 calc R . .

loop_
_atom_site_aniso_label
_atom_site_aniso_U_11
_atom_site_aniso_U_22
_atom_site_aniso_U_33
_atom_site_aniso_U_23
_atom_site_aniso_U_13
_atom_site_aniso_U_12
S1 0.0589(10) 0.0203(7) 0.0218(7) -0.0020(5) -0.0016(6) -0.0016(6)
O1 0.085(3) 0.038(3) 0.039(2) 0.004(2) -0.021(2) -0.018(2)
O2 0.079(3) 0.034(2) 0.041(3) -0.0029(19) 0.017(2) 0.008(2)
O3 0.086(3) 0.028(2) 0.0169(19) 0.0034(15) 0.0017(19) 0.005(2)
N1 0.061(3) 0.022(2) 0.021(2) 0.0024(18) 0.001(2) 0.002(2)
N2 0.056(3) 0.030(3) 0.037(3) 0.002(2) -0.002(2) 0.005(2)
N3 0.045(3) 0.026(3) 0.033(2) 0.005(2) -0.002(2) -0.002(2)
C1 0.044(3) 0.024(3) 0.027(3) 0.002(2) 0.002(2) 0.001(2)
C2 0.035(3) 0.024(3) 0.024(3) -0.001(2) 0.002(2) 0.001(2)
C3 0.036(3) 0.020(3) 0.026(3) 0.000(2) 0.000(2) -0.001(2)
C4 0.044(3) 0.029(3) 0.027(3) 0.003(2) 0.000(2) 0.000(2)
C5 0.045(3) 0.018(3) 0.052(4) 0.004(2) 0.001(3) 0.003(2)
C6 0.049(3) 0.022(3) 0.042(3) -0.007(2) 0.006(3) 0.002(2)
C7 0.048(3) 0.026(3) 0.031(3) -0.007(2) 0.004(2) 0.000(2)
C8 0.054(4) 0.034(3) 0.037(3) -0.004(3) 0.001(3) 0.001(3)
C9 0.046(3) 0.036(3) 0.027(3) -0.002(2) -0.003(2) 0.001(3)
C10 0.035(3) 0.027(3) 0.031(3) 0.002(2) 0.002(2) 0.000(2)
C11 0.070(4) 0.030(3) 0.024(3) -0.002(2) -0.001(3) 0.003(3)
C12 0.073(5) 0.040(4) 0.026(3) 0.005(3) -0.003(3) 0.003(3)
C13 0.055(4) 0.041(4) 0.045(4) 0.017(3) -0.004(3) -0.003(3)
C14 0.073(4) 0.024(3) 0.044(4) -0.004(3) 0.004(3) 0.004(3)

loop_
_atom_type_symbol
_atom_type_description
_atom_type_scat_dispersion_real
_atom_type_scat_dispersion_imag
_atom_type_scat_source
C C 0.0033 0.0016 'International Tables Vol C Tables 4.2.6.8 and 6.1.1.4'
H H 0.0000 0.0000 'International Tables Vol C Tables 4.2.6.8 and 6.1.1.4'
N N 0.0061 0.0033 'International Tables Vol C Tables 4.2.6.8 and 6.1.1.4'
O O 0.0106 0.0060 'International Tables Vol C Tables 4.2.6.8 and 6.1.1.4'
S S 0.1246 0.1234 'International Tables Vol C Tables 4.2.6.8 and 6.1.1.4'

loop_
_geom_angle_atom_site_label_1
_geom_angle_atom_site_label_2
_geom_angle_atom_site_label_3
_geom_angle
_geom_angle_site_symmetry_1
_geom_angle_site_symmetry_3
_geom_angle_publ_flag
O1 S1 O2 115.3(3) . . ?
O1 S1 N1 111.4(3) . . ?
O2 S1 N1 111.1(3) . . ?
O1 S1 C3 109.8(3) . . ?
O2 S1 C3 110.4(3) . . ?
N1 S1 C3 97.4(2) . . ?
C1 N1 S1 110.2(4) . . ?
C8 N2 C12 119.3(5) . . ?
C8 N2 H2' 123.1 . . ?
C12 N2 H2' 117.4 . . ?
C10 N3 C14 121.9(5) . . ?
C10 N3 C13 120.0(5) . . ?
C14 N3 C13 118.1(5) . . ?
O3 C1 N1 123.9(5) . . ?
O3 C1 C2 121.2(5) . . ?
N1 C1 C2 114.8(5) . . ?
C3 C2 C7 120.3(5) . . ?
C3 C2 C1 110.7(5) . . ?
C7 C2 C1 129.0(5) . . ?
C2 C3 C4 123.1(5) . . ?
C2 C3 S1 106.7(4) . . ?
C4 C3 S1 130.1(4) . . ?
C3 C4 C5 116.5(5) . . ?
C3 C4 H4 121.8 . . ?
C5 C4 H4 121.8 . . ?
C4 C5 C6 121.1(5) . . ?
C4 C5 H5 119.4 . . ?
C6 C5 H5 119.4 . . ?
C7 C6 C5 121.2(5) . . ?
C7 C6 H6 119.4 . . ?
C5 C6 H6 119.4 . . ?
C2 C7 C6 117.7(5) . . ?
C2 C7 H7 121.1 . . ?
C6 C7 H7 121.1 . . ?
N2 C8 C9 121.8(6) . . ?
N2 C8 H8 119.1 . . ?
C9 C8 H8 119.1 . . ?
C8 C9 C10 120.6(6) . . ?
C8 C9 H9 119.7 . . ?
C10 C9 H9 119.7 . . ?
N3 C10 C9 122.4(5) . . ?
N3 C10 C11 122.1(5) . . ?
C9 C10 C11 115.5(5) . . ?
C12 C11 C10 120.9(6) . . ?
C12 C11 H11 119.6 . . ?
C10 C11 H11 119.6 . . ?
C11 C12 N2 121.9(6) . . ?
C11 C12 H12 119.1 . . ?
N2 C12 H12 119.1 . . ?
N3 C13 H13A 109.5 . . ?
N3 C13 H13B 109.5 . . ?
H13A C13 H13B 109.5 . . ?
N3 C13 H13C 109.5 . . ?
H13A C13 H13C 109.5 . . ?
H13B C13 H13C 109.5 . . ?
N3 C14 H14A 109.5 . . ?
N3 C14 H14B 109.5 . . ?
H14A C14 H14B 109.5 . . ?
N3 C14 H14C 109.5 . . ?
H14A C14 H14C 109.5 . . ?
H14B C14 H14C 109.5 . . ?

loop_
_geom_bond_atom_site_label_1
_geom_bond_atom_site_label_2
_geom_bond_distance
_geom_bond_site_symmetry_2
_geom_bond_publ_flag
S1 O1 1.440(5) . ?
S1 O2 1.445(5) . ?
S1 N1 1.619(5) . ?
S1 C3 1.767(5) . ?
O3 C1 1.256(7) . ?
N1 C1 1.341(7) . ?
N2 C8 1.339(8) . ?
N2 C12 1.351(8) . ?
N2 H2' 0.9883 . ?
N3 C10 1.325(7) . ?
N3 C14 1.456(8) . ?
N3 C13 1.473(8) . ?
C1 C2 1.495(7) . ?
C2 C3 1.377(8) . ?
C2 C7 1.381(8) . ?
C3 C4 1.379(8) . ?
C4 C5 1.387(8) . ?
C4 H4 0.9500 . ?
C5 C6 1.391(9) . ?
C5 H5 0.9500 . ?
C6 C7 1.388(8) . ?
C6 H6 0.9500 . ?
C7 H7 0.9500 . ?
C8 C9 1.359(9) . ?
C8 H8 0.9500 . ?
C9 C10 1.412(8) . ?
C9 H9 0.9500 . ?
C10 C11 1.418(8) . ?
C11 C12 1.343(9) . ?
C11 H11 0.9500 . ?
C12 H12 0.9500 . ?
C13 H13A 0.9800 . ?
C13 H13B 0.9800 . ?
C13 H13C 0.9800 . ?
C14 H14A 0.9800 . ?
C14 H14B 0.9800 . ?
C14 H14C 0.9800 . ?

loop_
_cod_related_entry_id
_cod_related_entry_database
_cod_related_entry_code
1 ChemSpider 30653301
